data_4101001
_journal_name_full 'Journal of the American Chemical Society'
_journal_paper_doi 10.1021/ja052707x
_journal_year 2006
_chemical_formula_sum 'C35 H47 Fe N2'
_chemical_formula_weight 551.60
_space_group_IT_number 14
_symmetry_cell_setting monoclinic
_symmetry_space_group_name_Hall '-P 2ybc'
_symmetry_space_group_name_H-M 'P 1 21/c 1'
_cell_angle_alpha 90.00
_cell_angle_beta 91.155(1)
_cell_angle_gamma 90.00
_cell_formula_units_Z 4
_cell_length_a 13.8051(9)
_cell_length_b 13.9950(9)
_cell_length_c 16.1895(10)
_cell_measurement_temperature 193(2)
_cell_volume 3127.2(3)
_diffrn_ambient_temperature 193(2)
_exptl_crystal_density_diffrn 1.172
_cod_depositor_comments
;
The following automatic conversions were performed:
'_symmetry_cell_setting' value 'Monoclinic' changed to 'monoclinic'
according to '/home/saulius/struct/CIF-dictionaries/cif_core.dic'
dictionary named 'cif_core.dic' version 2.4.1 from 2010-06-29.

Automatic conversion script
Id: cif_fix_enum 1527 2010-12-29 10:47:43Z saulius 
;
_cod_original_sg_symbol_H-M 'P 21/c'
_cod_database_code 4101001

loop_
_symmetry_equiv_pos_as_xyz
'x, y, z'
'-x, y+1/2, -z+1/2'
'-x, -y, -z'
'x, -y-1/2, z-1/2'

loop_
_atom_site_label
_atom_site_type_symbol
_atom_site_fract_x
_atom_site_fract_y
_atom_site_fract_z
_atom_site_U_iso_or_equiv
_atom_site_adp_type
_atom_site_occupancy
_atom_site_symmetry_multiplicity
_atom_site_calc_flag
_atom_site_refinement_flags
_atom_site_disorder_assembly
_atom_site_disorder_group
Fe1 Fe 0.264419(16) 0.977581(15) 0.729368(13) 0.03319(9) Uani 1 1 d . . .
N21 N 0.15604(9) 1.02518(9) 0.79635(8) 0.0335(3) Uani 1 1 d . . .
N11 N 0.32800(8) 1.10327(9) 0.72999(7) 0.0293(3) Uani 1 1 d . . .
C12 C 0.42056(11) 1.11262(11) 0.69013(10) 0.0353(3) Uani 1 1 d . . .
C31 C 0.21046(11) 1.18737(11) 0.80966(10) 0.0343(3) Uani 1 1 d . . .
H31 H 0.1955 1.2465 0.8324 0.041 Uiso 1 1 calc R . .
C63 C 0.09332(12) 0.89888(12) 0.88616(11) 0.0412(4) Uani 1 1 d . . .
C21 C 0.29604(11) 1.18282(10) 0.76570(9) 0.0307(3) Uani 1 1 d . . .
C62 C 0.50599(12) 1.09687(12) 0.73703(12) 0.0434(4) Uani 1 1 d . . .
C11 C 0.35109(14) 1.27587(12) 0.76002(13) 0.0506(5) Uani 1 1 d . . .
H11A H 0.3718 1.2956 0.8143 0.076 Uiso 1 1 calc R . .
H11B H 0.3097 1.3240 0.7360 0.076 Uiso 1 1 calc R . .
H11C H 0.4067 1.2671 0.7261 0.076 Uiso 1 1 calc R . .
C22 C 0.42291(14) 1.13775(12) 0.60608(11) 0.0462(4) Uani 1 1 d . . .
C23 C -0.00495(13) 0.95432(15) 0.76783(12) 0.0486(4) Uani 1 1 d . . .
C13 C 0.08006(11) 0.95887(12) 0.81735(10) 0.0379(3) Uani 1 1 d . . .
C103 C 0.18314(14) 0.90636(14) 0.94209(11) 0.0495(4) Uani 1 1 d . . .
H103 H 0.2372 0.9261 0.9077 0.059 Uiso 1 1 calc R . .
C54 C 0.39006(14) 0.89615(12) 0.69817(13) 0.0498(4) Uani 1 1 d . . .
H54 H 0.4556 0.9106 0.7035 0.060 Uiso 1 1 calc R . .
C53 C 0.02101(15) 0.83186(14) 0.90208(13) 0.0552(5) Uani 1 1 d . . .
H53 H 0.0284 0.7912 0.9472 0.066 Uiso 1 1 calc R . .
C112 C 0.50493(14) 1.07535(13) 0.82908(13) 0.0509(4) Uani 1 1 d . . .
H112 H 0.4373 1.0655 0.8443 0.061 Uiso 1 1 calc R . .
C82 C 0.33204(17) 1.15959(15) 0.55584(11) 0.0567(5) Uani 1 1 d . . .
H82 H 0.2764 1.1388 0.5879 0.068 Uiso 1 1 calc R . .
C41 C 0.14482(11) 1.11427(12) 0.82363(10) 0.0353(3) Uani 1 1 d . . .
C64 C 0.33909(15) 0.92094(12) 0.62541(12) 0.0501(5) Uani 1 1 d . . .
H64 H 0.3716 0.9508 0.5828 0.060 Uiso 1 1 calc R . .
C51 C 0.05649(14) 1.14418(15) 0.87210(14) 0.0545(5) Uani 1 1 d . . .
H51A H 0.0085 1.1707 0.8350 0.082 Uiso 1 1 calc R . .
H51B H 0.0752 1.1912 0.9125 0.082 Uiso 1 1 calc R . .
H51C H 0.0301 1.0894 0.8994 0.082 Uiso 1 1 calc R . .
C32 C 0.51415(18) 1.14446(15) 0.56999(14) 0.0651(6) Uani 1 1 d . . .
H32 H 0.5180 1.1606 0.5144 0.078 Uiso 1 1 calc R . .
C52 C 0.59440(14) 1.10492(15) 0.69679(16) 0.0630(6) Uani 1 1 d . . .
H52 H 0.6518 1.0945 0.7265 0.076 Uiso 1 1 calc R . .
C24 C 0.19339(16) 0.85334(14) 0.68074(15) 0.0599(6) Uani 1 1 d . . .
H24 H 0.1278 0.8387 0.6755 0.072 Uiso 1 1 calc R . .
C113 C 0.17196(18) 0.98158(18) 1.00969(14) 0.0667(6) Uani 1 1 d . . .
H11D H 0.1639 1.0434 0.9848 0.100 Uiso 1 1 calc R . .
H11E H 0.2288 0.9817 1.0449 0.100 Uiso 1 1 calc R . .
H11F H 0.1162 0.9668 1.0418 0.100 Uiso 1 1 calc R . .
C34 C 0.24491(16) 0.82757(13) 0.75269(15) 0.0593(6) Uani 1 1 d . . .
H34 H 0.2132 0.7951 0.7944 0.071 Uiso 1 1 calc R . .
C44 C 0.34301(16) 0.84971(13) 0.76307(14) 0.0563(5) Uani 1 1 d . . .
H44 H 0.3764 0.8341 0.8117 0.068 Uiso 1 1 calc R . .
C14 C 0.24010(16) 0.90137(14) 0.61606(13) 0.0563(5) Uani 1 1 d . . .
H14 H 0.2060 0.9195 0.5685 0.068 Uiso 1 1 calc R . .
C43 C -0.06101(16) 0.82456(16) 0.85258(15) 0.0652(6) Uani 1 1 d . . .
H43 H -0.1075 0.7785 0.8637 0.078 Uiso 1 1 calc R . .
C42 C 0.59816(17) 1.12776(17) 0.61490(17) 0.0743(8) Uani 1 1 d . . .
H42 H 0.6577 1.1321 0.5894 0.089 Uiso 1 1 calc R . .
C33 C -0.07382(14) 0.88542(17) 0.78696(15) 0.0625(6) Uani 1 1 d . . .
H33 H -0.1299 0.8806 0.7544 0.075 Uiso 1 1 calc R . .
C123 C 0.2104(2) 0.81055(19) 0.98182(18) 0.0884(9) Uani 1 1 d . . .
H12A H 0.1638 0.7944 1.0227 0.133 Uiso 1 1 calc R . .
H12B H 0.2735 0.8154 1.0075 0.133 Uiso 1 1 calc R . .
H12C H 0.2111 0.7618 0.9402 0.133 Uiso 1 1 calc R . .
C92 C 0.3201(2) 1.26594(18) 0.53843(18) 0.0848(8) Uani 1 1 d . . .
H92A H 0.3180 1.3002 0.5897 0.127 Uiso 1 1 calc R . .
H92B H 0.2609 1.2764 0.5076 0.127 Uiso 1 1 calc R . .
H92C H 0.3739 1.2882 0.5070 0.127 Uiso 1 1 calc R . .
C122 C 0.5442(3) 1.15847(19) 0.88018(16) 0.0877(9) Uani 1 1 d . . .
H12D H 0.5361 1.1452 0.9378 0.132 Uiso 1 1 calc R . .
H12E H 0.5096 1.2157 0.8656 0.132 Uiso 1 1 calc R . .
H12F H 0.6118 1.1670 0.8694 0.132 Uiso 1 1 calc R . .
C102 C 0.3277(3) 1.1072(2) 0.47300(16) 0.1126(13) Uani 1 1 d . . .
H10A H 0.3809 1.1273 0.4399 0.169 Uiso 1 1 calc R . .
H10B H 0.2677 1.1220 0.4448 0.169 Uiso 1 1 calc R . .
H10C H 0.3317 1.0396 0.4823 0.169 Uiso 1 1 calc R . .
C83 C -0.1184(2) 1.0795(3) 0.7078(2) 0.1051(11) Uani 1 1 d . . .
H83A H -0.1730 1.0370 0.7071 0.158 Uiso 1 1 calc R . .
H83B H -0.1255 1.1250 0.6637 0.158 Uiso 1 1 calc R . .
H83C H -0.1149 1.1125 0.7597 0.158 Uiso 1 1 calc R . .
C73 C -0.02510(17) 1.02170(19) 0.69625(15) 0.0698(7) Uani 1 1 d . . .
H73 H 0.0289 1.0670 0.6938 0.084 Uiso 1 1 calc R . .
C037 C 0.5613(3) 0.9865(2) 0.8543(2) 0.1012(12) Uani 1 1 d . . .
H03A H 0.5337 0.9318 0.8269 0.152 Uiso 1 1 calc R . .
H03B H 0.5581 0.9781 0.9130 0.152 Uiso 1 1 calc R . .
H03C H 0.6277 0.9935 0.8388 0.152 Uiso 1 1 calc R . .
C93 C -0.0318(3) 0.9699(3) 0.61345(18) 0.1139(13) Uani 1 1 d . . .
H93A H 0.0261 0.9332 0.6057 0.171 Uiso 1 1 calc R . .
H93B H -0.0388 1.0158 0.5697 0.171 Uiso 1 1 calc R . .
H93C H -0.0869 0.9280 0.6128 0.171 Uiso 1 1 calc R . .

loop_
_atom_site_aniso_label
_atom_site_aniso_U_11
_atom_site_aniso_U_22
_atom_site_aniso_U_33
_atom_site_aniso_U_23
_atom_site_aniso_U_13
_atom_site_aniso_U_12
Fe1 0.03585(13) 0.02661(13) 0.03737(14) -0.00276(8) 0.00755(9) -0.00249(8)
N21 0.0295(6) 0.0351(7) 0.0361(7) -0.0010(5) 0.0039(5) -0.0052(5)
N11 0.0305(6) 0.0281(6) 0.0295(6) 0.0002(5) 0.0041(5) -0.0003(5)
C12 0.0362(8) 0.0287(7) 0.0415(8) -0.0064(6) 0.0114(6) -0.0034(6)
C31 0.0356(8) 0.0287(7) 0.0387(8) -0.0033(6) 0.0045(6) 0.0037(6)
C63 0.0429(9) 0.0387(8) 0.0424(9) -0.0029(7) 0.0102(7) -0.0047(7)
C21 0.0332(7) 0.0290(7) 0.0299(7) 0.0010(6) 0.0008(6) 0.0001(6)
C62 0.0353(8) 0.0337(8) 0.0616(11) -0.0123(7) 0.0074(7) 0.0004(7)
C11 0.0557(11) 0.0327(8) 0.0642(12) -0.0110(8) 0.0228(9) -0.0094(8)
C22 0.0604(11) 0.0369(8) 0.0420(9) -0.0083(7) 0.0178(8) -0.0118(8)
C23 0.0370(9) 0.0576(11) 0.0514(10) -0.0076(8) 0.0020(7) -0.0079(8)
C13 0.0333(8) 0.0398(8) 0.0408(8) -0.0043(7) 0.0066(6) -0.0062(6)
C103 0.0497(10) 0.0555(11) 0.0436(9) 0.0074(8) 0.0041(8) -0.0009(8)
C54 0.0516(10) 0.0296(8) 0.0690(12) -0.0043(8) 0.0179(9) 0.0068(7)
C53 0.0630(12) 0.0466(10) 0.0569(11) 0.0006(9) 0.0217(9) -0.0117(9)
C112 0.0442(10) 0.0421(10) 0.0659(12) 0.0014(8) -0.0099(9) 0.0073(8)
C82 0.0795(14) 0.0558(11) 0.0349(9) 0.0022(8) 0.0045(9) -0.0171(10)
C41 0.0306(7) 0.0384(8) 0.0371(8) -0.0014(6) 0.0047(6) 0.0017(6)
C64 0.0644(12) 0.0341(9) 0.0527(10) -0.0121(8) 0.0223(9) -0.0042(8)
C51 0.0427(10) 0.0515(11) 0.0701(13) -0.0111(9) 0.0217(9) -0.0003(8)
C32 0.0824(16) 0.0559(12) 0.0585(12) -0.0155(10) 0.0403(12) -0.0206(11)
C52 0.0368(9) 0.0558(12) 0.0969(17) -0.0281(11) 0.0159(10) -0.0035(9)
C24 0.0604(12) 0.0428(10) 0.0771(14) -0.0264(10) 0.0195(11) -0.0169(9)
C113 0.0653(14) 0.0794(16) 0.0550(12) -0.0103(11) -0.0052(10) -0.0133(12)
C34 0.0762(14) 0.0277(9) 0.0752(14) -0.0044(9) 0.0308(12) -0.0053(8)
C44 0.0681(13) 0.0320(9) 0.0694(13) 0.0043(8) 0.0161(10) 0.0119(9)
C14 0.0672(13) 0.0485(11) 0.0535(11) -0.0235(9) 0.0077(9) -0.0085(9)
C43 0.0555(12) 0.0596(13) 0.0814(15) -0.0128(11) 0.0195(11) -0.0296(10)
C42 0.0585(13) 0.0660(14) 0.1004(19) -0.0321(13) 0.0475(13) -0.0206(11)
C33 0.0405(10) 0.0745(15) 0.0726(14) -0.0177(12) 0.0035(9) -0.0194(10)
C123 0.110(2) 0.0706(17) 0.0832(18) 0.0162(14) -0.0225(16) 0.0142(15)
C92 0.098(2) 0.0606(15) 0.095(2) -0.0122(14) -0.0101(16) 0.0126(14)
C122 0.140(3) 0.0618(15) 0.0618(14) -0.0137(12) 0.0084(15) -0.0090(16)
C102 0.220(4) 0.0663(16) 0.0499(13) -0.0092(12) -0.0411(19) 0.020(2)
C83 0.085(2) 0.114(3) 0.115(3) 0.008(2) -0.0221(18) 0.0314(19)
C73 0.0484(12) 0.0930(19) 0.0675(14) 0.0103(12) -0.0149(10) -0.0082(11)
C037 0.131(3) 0.0770(18) 0.093(2) -0.0208(15) -0.054(2) 0.0548(19)
C93 0.101(2) 0.180(4) 0.0596(16) 0.0031(19) -0.0162(16) 0.033(2)

loop_
_geom_bond_atom_site_label_1
_geom_bond_atom_site_label_2
_geom_bond_distance
_geom_bond_site_symmetry_2
_geom_bond_publ_flag
Fe1 N11 1.9658(12) . ?
Fe1 N21 1.9808(13) . ?
Fe1 C24 2.1385(19) . ?
Fe1 C14 2.1425(18) . ?
Fe1 C64 2.1432(17) . ?
Fe1 C54 2.1442(18) . ?
Fe1 C34 2.1509(19) . ?
Fe1 C44 2.1572(19) . ?
N21 C41 1.333(2) . ?
N21 C13 1.4461(19) . ?
N11 C21 1.3337(19) . ?
N11 C12 1.4490(18) . ?
C12 C22 1.406(2) . ?
C12 C62 1.407(2) . ?
C31 C41 1.388(2) . ?
C31 C21 1.393(2) . ?
C63 C53 1.397(2) . ?
C63 C13 1.404(2) . ?
C63 C103 1.524(3) . ?
C21 C11 1.511(2) . ?
C62 C52 1.400(3) . ?
C62 C112 1.521(3) . ?
C22 C32 1.402(3) . ?
C22 C82 1.512(3) . ?
C23 C33 1.393(3) . ?
C23 C13 1.409(2) . ?
C23 C73 1.515(3) . ?
C103 C113 1.529(3) . ?
C103 C123 1.531(3) . ?
C54 C64 1.404(3) . ?
C54 C44 1.406(3) . ?
C53 C43 1.378(3) . ?
C112 C037 1.518(3) . ?
C112 C122 1.521(3) . ?
C82 C92 1.523(3) . ?
C82 C102 1.528(3) . ?
C41 C51 1.522(2) . ?
C64 C14 1.399(3) . ?
C32 C42 1.376(4) . ?
C52 C42 1.366(4) . ?
C24 C34 1.400(3) . ?
C24 C14 1.411(3) . ?
C34 C44 1.396(3) . ?
C43 C33 1.370(3) . ?
C83 C73 1.535(4) . ?
C73 C93 1.525(4) . ?
